data_7044631
loop_
_publ_author_name
'Hana, Faidh'
'Lough, Alan'
'Lavoie, Gino G.'

_publ_section_title
;
 Coordinatively- and Electronically-Unsaturated Square Planar Cobalt(III)
 Complexes of a Pyridine Dianionic Pincer Ligand
;
_journal_name_full 'Dalton Transactions'
_journal_paper_doi 10.1039/C7DT03674D
_journal_year 2017
_chemical_formula_moiety 'C32 H38 Co N4, B F4'
_chemical_formula_sum 'C32 H38 B Co F4 N4'
_chemical_formula_weight 624.40
_space_group_crystal_system monoclinic
_space_group_IT_number 15
_space_group_name_Hall '-C 2yc'
_space_group_name_H-M_alt 'C 1 2/c 1'
_symmetry_space_group_name_Hall '-C 2yc'
_symmetry_space_group_name_H-M 'C 1 2/c 1'
_atom_sites_solution_hydrogens geom
_atom_sites_solution_primary direct
_audit_creation_date 2016-09-27
_audit_creation_method
;
Olex2 1.2
(compiled 2016.08.31 svn.r3340 for OlexSys, GUI svn.r5227)
;
_audit_update_record
;
2017-10-26 deposited with the CCDC.
2017-11-02 downloaded from the CCDC.
;
_cell_angle_alpha 90
_cell_angle_beta 105.597(2)
_cell_angle_gamma 90
_cell_formula_units_Z 8
_cell_length_a 27.9885(16)
_cell_length_b 11.9621(8)
_cell_length_c 19.1699(13)
_cell_measurement_reflns_used 8087
_cell_measurement_temperature 147(2)
_cell_measurement_theta_max 24.32
_cell_measurement_theta_min 2.21
_cell_volume 6181.8(7)
_computing_cell_refinement APEX2
_computing_data_collection 'APEX2 (Bruker, 2014)'
_computing_data_reduction 'SAINT (Bruker, 2014)'
_computing_molecular_graphics 'Olex2 (Dolomanov et al., 2009)'
_computing_publication_material 'Olex2 (Dolomanov et al., 2009)'
_computing_structure_refinement 'ShelXL (Sheldrick, 2015)'
_computing_structure_solution 'ShelXS (Sheldrick, 2008)'
_diffrn_ambient_temperature 147.14
_diffrn_measured_fraction_theta_full 1.000
_diffrn_measured_fraction_theta_max 0.998
_diffrn_measurement_device_type 'Bruker Kappa APEX-DUO CCD'
_diffrn_measurement_method '\f and \w scans'
_diffrn_radiation_type MoK\a
_diffrn_radiation_wavelength 0.71073
_diffrn_reflns_av_R_equivalents 0.0634
_diffrn_reflns_av_unetI/netI 0.0449
_diffrn_reflns_Laue_measured_fraction_full 1.000
_diffrn_reflns_Laue_measured_fraction_max 0.998
_diffrn_reflns_limit_h_max 33
_diffrn_reflns_limit_h_min -33
_diffrn_reflns_limit_k_max 14
_diffrn_reflns_limit_k_min -14
_diffrn_reflns_limit_l_max 23
_diffrn_reflns_limit_l_min -23
_diffrn_reflns_number 41569
_diffrn_reflns_point_group_measured_fraction_full 1.000
_diffrn_reflns_point_group_measured_fraction_max 0.998
_diffrn_reflns_theta_full 25.242
_diffrn_reflns_theta_max 25.400
_diffrn_reflns_theta_min 1.511
_exptl_absorpt_coefficient_mu 0.607
_exptl_absorpt_correction_T_max 0.7452
_exptl_absorpt_correction_T_min 0.6865
_exptl_absorpt_correction_type multi-scan
_exptl_absorpt_process_details
;
SADABS-2014/5 (Bruker,2014) was used for absorption correction.
wR2(int) was 0.0650 before and 0.0557 after correction.
The Ratio of minimum to maximum transmission is 0.9212.
The \l/2 correction factor is 0.00150.
;
_exptl_crystal_colour Blue
_exptl_crystal_density_diffrn 1.342
_exptl_crystal_description Needle
_exptl_crystal_F_000 2608
_exptl_crystal_size_max 0.15
_exptl_crystal_size_mid 0.06
_exptl_crystal_size_min 0.05
_refine_diff_density_max 0.598
_refine_diff_density_min -0.483
_refine_diff_density_rms 0.059
_refine_ls_extinction_method none
_refine_ls_goodness_of_fit_ref 1.011
_refine_ls_hydrogen_treatment constr
_refine_ls_matrix_type full
_refine_ls_number_parameters 432
_refine_ls_number_reflns 5689
_refine_ls_number_restraints 29
_refine_ls_restrained_S_all 1.090
_refine_ls_R_factor_all 0.0887
_refine_ls_R_factor_gt 0.0492
_refine_ls_shift/su_max 0.002
_refine_ls_shift/su_mean 0.000
_refine_ls_structure_factor_coef Fsqd
_refine_ls_weighting_details 'w=1/[\s^2^(Fo^2^)+(0.0472P)^2^+16.9082P] where P=(Fo^2^+2Fc^2^)/3'
_refine_ls_weighting_scheme calc
_refine_ls_wR_factor_gt 0.1094
_refine_ls_wR_factor_ref 0.1297
_reflns_Friedel_coverage 0.000
_reflns_number_gt 3853
_reflns_number_total 5689
_reflns_threshold_expression 'I > 2\s(I)'
_cod_data_source_file c7dt03674d2.cif
_cod_data_source_block d16121
_cod_database_code 7044631
_shelx_space_group_comment
;
The symmetry employed for this shelxl refinement is uniquely defined
by the following loop, which should always be used as a source of
symmetry information in preference to the above space-group names.
They are only intended as comments.
;
_shelx_estimated_absorpt_t_max 0.970
_shelx_estimated_absorpt_t_min 0.914
_olex2_refinement_description
;
1. Fixed Uiso
 At 1.2 times of:
  All C(H) groups
 At 1.5 times of:
  All C(H,H,H) groups
2. Restrained distances
 B1-F1 = B1-F2 = B1-F3 = B1-F4
 1.34 with sigma of 0.06
 B2-F5 = B2-F6 = B2-F7 = B2-F8
 1.34 with sigma of 0.06
 F5-F6 = F6-F7 = F7-F8 = F8-F5 = F7-F5 = F8-F6
 2.21 with sigma of 0.01
 F1-F2 \\sim F2-F3 \\sim F3-F4 \\sim F4-F1 \\sim F3-F1 \\sim F4-F2
 with sigma of 0.01
3. Others
 Fixed Sof: F1(0.5) F2(0.5) F3(0.5) F4(0.5) B1(0.5) F5(0.5) F6(0.5) F7(0.5)
 F8(0.5) B2(0.5)
4.a Aromatic/amide H refined with riding coordinates:
 C2(H2), C3(H3), C4(H4), C14(H14), C15(H15), C16(H16), C22(H22), C23(H23),
 C24(H24), C28(H28), C29(H29), C30(H30), C31(H31), C32(H32)
4.b Idealised Me refined as rotating group:
 C7(H7A,H7B,H7C), C8(H8A,H8B,H8C), C10(H10A,H10B,H10C), C11(H11A,H11B,H11C),
 C18(H18A,H18B,H18C), C19(H19A,H19B,H19C), C26(H26A,H26B,H26C), C27(H27A,H27B,
 H27C)
;
_shelx_shelxl_version_number 2016/4
_olex2_submission_special_instructions 'No special instructions were received'

loop_
_space_group_symop_operation_xyz
'x, y, z'
'-x, y, -z+1/2'
'x+1/2, y+1/2, z'
'-x+1/2, y+1/2, -z+1/2'
'-x, -y, -z'
'x, -y, z-1/2'
'-x+1/2, -y+1/2, -z'
'x+1/2, -y+1/2, z-1/2'

loop_
_atom_site_label
_atom_site_type_symbol
_atom_site_fract_x
_atom_site_fract_y
_atom_site_fract_z
_atom_site_U_iso_or_equiv
_atom_site_adp_type
_atom_site_occupancy
_atom_site_site_symmetry_order
_atom_site_calc_flag
_atom_site_refinement_flags_posn
_atom_site_refinement_flags_occupancy
_atom_site_disorder_assembly
_atom_site_disorder_group
Co1 Co 0.87587(2) 0.17526(4) 0.78228(2) 0.03672(15) Uani 1 1 d . . . .
N1 N 0.82809(10) 0.1960(3) 0.70013(15) 0.0471(8) Uani 1 1 d . . . .
N2 N 0.88087(9) 0.0354(2) 0.74639(14) 0.0387(7) Uani 1 1 d . . . .
N3 N 0.92528(9) 0.1298(2) 0.85772(13) 0.0299(6) Uani 1 1 d . . . .
N4 N 0.86996(10) 0.3215(3) 0.82263(16) 0.0440(7) Uani 1 1 d . . . .
C1 C 0.84981(12) 0.0069(3) 0.68234(18) 0.0455(9) Uani 1 1 d . . . .
C2 C 0.85130(14) -0.1003(4) 0.6554(2) 0.0553(11) Uani 1 1 d . . . .
H2 H 0.829458 -0.121503 0.610309 0.066 Uiso 1 1 calc R . . .
C3 C 0.88501(14) -0.1753(4) 0.6953(2) 0.0567(10) Uani 1 1 d . . . .
H3 H 0.886321 -0.249134 0.677678 0.068 Uiso 1 1 calc R . . .
C4 C 0.91709(14) -0.1443(3) 0.7611(2) 0.0502(10) Uani 1 1 d . . . .
H4 H 0.940714 -0.195780 0.788306 0.060 Uiso 1 1 calc R . . .
C5 C 0.91397(12) -0.0372(3) 0.78615(17) 0.0383(8) Uani 1 1 d . . . .
C6 C 0.81656(13) 0.1007(4) 0.64664(19) 0.0530(10) Uani 1 1 d . . . .
C7 C 0.82739(17) 0.1298(4) 0.5741(2) 0.0756(14) Uani 1 1 d . . . .
H7A H 0.807162 0.194129 0.552155 0.113 Uiso 1 1 calc GR . . .
H7B H 0.819295 0.065588 0.541287 0.113 Uiso 1 1 calc GR . . .
H7C H 0.862603 0.148373 0.582610 0.113 Uiso 1 1 calc GR . . .
C8 C 0.76228(14) 0.0628(4) 0.6317(3) 0.0761(15) Uani 1 1 d . . . .
H8A H 0.755728 0.038436 0.677020 0.114 Uiso 1 1 calc GR . . .
H8B H 0.756222 0.000511 0.597160 0.114 Uiso 1 1 calc GR . . .
H8C H 0.740282 0.125193 0.611237 0.114 Uiso 1 1 calc GR . . .
C9 C 0.94458(11) 0.0127(3) 0.85626(17) 0.0350(8) Uani 1 1 d . . . .
C10 C 0.93764(13) -0.0586(3) 0.91963(18) 0.0443(9) Uani 1 1 d . . . .
H10A H 0.954929 -0.023189 0.965573 0.066 Uiso 1 1 calc GR . . .
H10B H 0.951356 -0.133427 0.917138 0.066 Uiso 1 1 calc GR . . .
H10C H 0.902207 -0.064627 0.916528 0.066 Uiso 1 1 calc GR . . .
C11 C 0.99959(12) 0.0106(3) 0.85745(19) 0.0481(10) Uani 1 1 d . . . .
H11A H 1.004089 0.050103 0.814868 0.072 Uiso 1 1 calc GR . . .
H11B H 1.010610 -0.067013 0.856725 0.072 Uiso 1 1 calc GR . . .
H11C H 1.019208 0.047519 0.901516 0.072 Uiso 1 1 calc GR . . .
C12 C 0.79756(13) 0.2936(4) 0.6793(2) 0.0581(12) Uani 1 1 d . . . .
C13 C 0.81175(17) 0.3777(4) 0.6379(2) 0.0758(14) Uani 1 1 d . . . .
C14 C 0.7801(2) 0.4680(5) 0.6154(3) 0.100(2) Uani 1 1 d . . . .
H14 H 0.789033 0.525128 0.586905 0.120 Uiso 1 1 calc R . . .
C15 C 0.7363(3) 0.4758(6) 0.6336(3) 0.122(3) Uani 1 1 d . . . .
H15 H 0.714252 0.535919 0.615576 0.147 Uiso 1 1 calc R . . .
C16 C 0.72408(18) 0.3977(6) 0.6775(3) 0.104(2) Uani 1 1 d . . . .
H16 H 0.694313 0.406534 0.691711 0.125 Uiso 1 1 calc R . . .
C17 C 0.75427(15) 0.3046(4) 0.7022(2) 0.0712(14) Uani 1 1 d . . . .
C18 C 0.86063(18) 0.3788(4) 0.6190(3) 0.0850(15) Uani 1 1 d . . . .
H18A H 0.882255 0.320452 0.646614 0.127 Uiso 1 1 calc GR . . .
H18B H 0.876487 0.451898 0.631097 0.127 Uiso 1 1 calc GR . . .
H18C H 0.854960 0.364631 0.567081 0.127 Uiso 1 1 calc GR . . .
C19 C 0.73979(16) 0.2244(5) 0.7534(3) 0.0837(17) Uani 1 1 d . . . .
H19A H 0.710121 0.182860 0.727575 0.126 Uiso 1 1 calc GR . . .
H19B H 0.732775 0.266093 0.793536 0.126 Uiso 1 1 calc GR . . .
H19C H 0.767061 0.171876 0.772527 0.126 Uiso 1 1 calc GR . . .
C20 C 0.95052(10) 0.1977(3) 0.91821(15) 0.0297(7) Uani 1 1 d . . . .
C21 C 0.93368(12) 0.2009(3) 0.98129(17) 0.0377(8) Uani 1 1 d . . . .
C22 C 0.95760(17) 0.2741(3) 1.0366(2) 0.0613(12) Uani 1 1 d . . . .
H22 H 0.947237 0.276478 1.079893 0.074 Uiso 1 1 calc R . . .
C23 C 0.9955(2) 0.3423(4) 1.0303(3) 0.0767(16) Uani 1 1 d . . . .
H23 H 1.011483 0.390400 1.069004 0.092 Uiso 1 1 calc R . . .
C24 C 1.00999(15) 0.3405(3) 0.9683(3) 0.0688(14) Uani 1 1 d . . . .
H24 H 1.035743 0.389408 0.963766 0.083 Uiso 1 1 calc R . . .
C25 C 0.98853(12) 0.2699(3) 0.9112(2) 0.0453(9) Uani 1 1 d . . . .
C26 C 0.89050(14) 0.1348(3) 0.9905(2) 0.0552(11) Uani 1 1 d . . . .
H26A H 0.871734 0.105182 0.943433 0.083 Uiso 1 1 calc GR . . .
H26B H 0.868957 0.183205 1.010045 0.083 Uiso 1 1 calc GR . . .
H26C H 0.902467 0.072781 1.024000 0.083 Uiso 1 1 calc GR . . .
C27 C 1.00453(14) 0.2778(4) 0.8425(2) 0.0708(14) Uani 1 1 d . . . .
H27A H 1.034071 0.231461 0.846822 0.106 Uiso 1 1 calc GR . . .
H27B H 1.012256 0.355710 0.834151 0.106 Uiso 1 1 calc GR . . .
H27C H 0.977677 0.251251 0.801718 0.106 Uiso 1 1 calc GR . . .
C28 C 0.84552(13) 0.3334(3) 0.8741(2) 0.0507(10) Uani 1 1 d . . . .
H28 H 0.827909 0.271347 0.885727 0.061 Uiso 1 1 calc R . . .
C29 C 0.84545(16) 0.4331(4) 0.9102(2) 0.0701(14) Uani 1 1 d . . . .
H29 H 0.828846 0.438989 0.947252 0.084 Uiso 1 1 calc R . . .
C30 C 0.86973(19) 0.5241(4) 0.8919(3) 0.090(2) Uani 1 1 d . . . .
H30 H 0.870356 0.593245 0.916496 0.108 Uiso 1 1 calc R . . .
C31 C 0.89293(18) 0.5135(4) 0.8379(3) 0.0843(17) Uani 1 1 d . . . .
H31 H 0.908726 0.575920 0.823049 0.101 Uiso 1 1 calc R . . .
C32 C 0.89303(14) 0.4116(4) 0.8057(3) 0.0648(12) Uani 1 1 d . . . .
H32 H 0.910293 0.404302 0.769479 0.078 Uiso 1 1 calc R . . .
F1 F 0.9706(4) 0.4863(6) 1.2155(7) 0.197(7) Uani 0.5 1 d D P A -1
F2 F 0.9738(3) 0.3670(7) 1.3027(4) 0.148(4) Uani 0.5 1 d D P A -1
F3 F 1.0429(3) 0.4345(7) 1.2853(5) 0.114(3) Uani 0.5 1 d D P A -1
F4 F 0.9962(2) 0.3167(5) 1.2068(3) 0.097(2) Uani 0.5 1 d D P A -1
B1 B 0.9946(12) 0.4013(6) 1.256(2) 0.036(5) Uani 0.5 1 d D P A -1
F5 F 0.77767(15) 0.1669(4) 0.9844(2) 0.0546(11) Uani 0.5 1 d D P B -1
F6 F 0.74097(15) 0.2306(4) 1.0675(2) 0.0565(11) Uani 0.5 1 d D P B -1
F7 F 0.7444(2) 0.3421(4) 0.9752(3) 0.0683(16) Uani 0.5 1 d D P B -1
F8 F 0.80630(12) 0.3070(3) 1.0480(2) 0.0498(10) Uani 0.5 1 d D P B -1
B2 B 0.7599(4) 0.2672(11) 1.0051(7) 0.032(2) Uani 0.5 1 d D P B -1

loop_
_atom_site_aniso_label
_atom_site_aniso_U_11
_atom_site_aniso_U_22
_atom_site_aniso_U_33
_atom_site_aniso_U_23
_atom_site_aniso_U_13
_atom_site_aniso_U_12
Co1 0.0253(2) 0.0476(3) 0.0303(2) -0.0031(2) -0.00452(17) 0.0064(2)
N1 0.0301(15) 0.067(2) 0.0353(16) -0.0044(15) -0.0072(12) 0.0085(14)
N2 0.0285(14) 0.0565(18) 0.0294(15) -0.0094(13) 0.0051(11) 0.0042(13)
N3 0.0226(13) 0.0409(15) 0.0248(13) -0.0001(12) 0.0041(10) 0.0026(11)
N4 0.0307(15) 0.0440(17) 0.0442(17) -0.0014(15) -0.0124(13) 0.0077(14)
C1 0.0289(18) 0.072(3) 0.0334(19) -0.0125(18) 0.0046(15) 0.0031(17)
C2 0.042(2) 0.082(3) 0.041(2) -0.029(2) 0.0096(17) -0.003(2)
C3 0.057(2) 0.064(3) 0.053(2) -0.023(2) 0.020(2) 0.001(2)
C4 0.047(2) 0.056(2) 0.048(2) -0.0134(18) 0.0128(18) 0.0077(18)
C5 0.0316(17) 0.051(2) 0.0320(18) -0.0045(16) 0.0076(14) 0.0068(16)
C6 0.0342(19) 0.080(3) 0.035(2) -0.017(2) -0.0077(15) 0.0054(19)
C7 0.076(3) 0.108(4) 0.034(2) -0.004(2) -0.001(2) 0.020(3)
C8 0.035(2) 0.102(4) 0.075(3) -0.038(3) -0.012(2) 0.008(2)
C9 0.0295(17) 0.0431(19) 0.0317(17) -0.0028(15) 0.0073(14) 0.0100(14)
C10 0.050(2) 0.042(2) 0.038(2) 0.0027(16) 0.0089(16) 0.0108(17)
C11 0.0297(18) 0.076(3) 0.036(2) -0.0055(19) 0.0046(15) 0.0136(18)
C12 0.035(2) 0.082(3) 0.041(2) -0.004(2) -0.0165(17) 0.025(2)
C13 0.064(3) 0.089(3) 0.058(3) 0.010(3) -0.011(2) 0.038(3)
C14 0.098(4) 0.111(4) 0.072(3) 0.022(3) -0.009(3) 0.060(4)
C15 0.109(5) 0.151(6) 0.076(4) -0.008(4) -0.030(4) 0.095(5)
C16 0.053(3) 0.170(6) 0.066(3) -0.037(4) -0.025(3) 0.059(4)
C17 0.036(2) 0.112(4) 0.050(2) -0.026(3) -0.0163(19) 0.025(2)
C18 0.074(3) 0.091(4) 0.083(4) 0.026(3) 0.009(3) 0.018(3)
C19 0.044(3) 0.137(5) 0.064(3) -0.045(3) 0.005(2) -0.002(3)
C20 0.0220(15) 0.0382(19) 0.0241(16) 0.0033(13) -0.0021(12) 0.0044(13)
C21 0.044(2) 0.0382(19) 0.0278(17) 0.0048(14) 0.0049(15) 0.0161(15)
C22 0.090(3) 0.050(2) 0.031(2) -0.0054(18) -0.005(2) 0.032(2)
C23 0.092(4) 0.038(2) 0.064(3) -0.012(2) -0.039(3) 0.011(2)
C24 0.049(2) 0.045(3) 0.085(4) 0.012(2) -0.028(2) -0.0088(19)
C25 0.0270(18) 0.049(2) 0.051(2) 0.0150(18) -0.0045(16) -0.0034(16)
C26 0.060(2) 0.065(3) 0.055(2) 0.014(2) 0.039(2) 0.022(2)
C27 0.037(2) 0.089(3) 0.087(3) 0.041(3) 0.018(2) -0.006(2)
C28 0.043(2) 0.050(2) 0.044(2) -0.0093(19) -0.0127(17) 0.0151(18)
C29 0.065(3) 0.065(3) 0.060(3) -0.026(2) -0.020(2) 0.030(2)
C30 0.073(3) 0.048(3) 0.110(5) -0.036(3) -0.041(3) 0.023(3)
C31 0.064(3) 0.047(3) 0.115(5) -0.011(3) -0.023(3) 0.006(2)
C32 0.042(2) 0.055(3) 0.080(3) 0.003(2) -0.013(2) 0.004(2)
F1 0.215(14) 0.086(6) 0.235(12) 0.107(7) -0.035(9) 0.009(6)
F2 0.159(8) 0.199(9) 0.118(6) -0.085(6) 0.095(6) -0.065(7)
F3 0.055(4) 0.148(8) 0.144(7) -0.063(6) 0.038(4) -0.034(5)
F4 0.103(5) 0.109(5) 0.067(4) -0.055(4) 0.003(3) 0.037(4)
B1 0.039(13) 0.035(4) 0.046(11) 0.000(6) 0.030(7) -0.001(5)
F5 0.040(2) 0.072(3) 0.051(3) -0.013(3) 0.011(2) 0.004(2)
F6 0.072(3) 0.065(3) 0.037(2) 0.009(2) 0.024(2) 0.017(2)
F7 0.085(4) 0.048(3) 0.051(3) 0.024(3) -0.018(3) -0.023(3)
F8 0.033(2) 0.041(2) 0.071(3) -0.015(2) 0.008(2) -0.0007(17)
B2 0.027(8) 0.044(8) 0.022(5) -0.007(5) 0.002(6) 0.007(5)

loop_
_atom_type_symbol
_atom_type_description
_atom_type_scat_dispersion_real
_atom_type_scat_dispersion_imag
_atom_type_scat_source
C C 0.0033 0.0016 'International Tables Vol C Tables 4.2.6.8 and 6.1.1.4'
H H 0.0000 0.0000 'International Tables Vol C Tables 4.2.6.8 and 6.1.1.4'
B B 0.0013 0.0007 'International Tables Vol C Tables 4.2.6.8 and 6.1.1.4'
N N 0.0061 0.0033 'International Tables Vol C Tables 4.2.6.8 and 6.1.1.4'
F F 0.0171 0.0103 'International Tables Vol C Tables 4.2.6.8 and 6.1.1.4'
Co Co 0.3494 0.9721 'International Tables Vol C Tables 4.2.6.8 and 6.1.1.4'

loop_
_geom_angle_atom_site_label_1
_geom_angle_atom_site_label_2
_geom_angle_atom_site_label_3
_geom_angle
N1 Co1 N2 84.86(13)
N1 Co1 N3 169.42(13)
N1 Co1 N4 95.87(12)
N2 Co1 N4 178.33(13)
N3 Co1 N2 84.58(12)
N3 Co1 N4 94.70(11)
C6 N1 Co1 117.8(2)
C12 N1 Co1 127.2(2)
C12 N1 C6 115.0(3)
C1 N2 Co1 118.7(2)
C1 N2 C5 122.1(3)
C5 N2 Co1 119.2(2)
C9 N3 Co1 118.01(19)
C20 N3 Co1 125.7(2)
C20 N3 C9 116.2(2)
C28 N4 Co1 120.0(3)
C32 N4 Co1 122.1(3)
C32 N4 C28 117.7(4)
N2 C1 C2 119.8(3)
N2 C1 C6 113.4(3)
C2 C1 C6 126.8(3)
C3 C2 C1 118.8(3)
C2 C3 C4 120.7(4)
C5 C4 C3 118.6(4)
N2 C5 C4 120.0(3)
N2 C5 C9 112.9(3)
C4 C5 C9 127.1(3)
N1 C6 C7 112.6(4)
N1 C6 C8 111.7(3)
C1 C6 N1 105.2(3)
C1 C6 C7 109.4(3)
C1 C6 C8 109.0(4)
C8 C6 C7 108.8(3)
N3 C9 C5 105.3(2)
N3 C9 C10 112.3(2)
N3 C9 C11 112.2(3)
C5 C9 C10 108.8(3)
C5 C9 C11 109.5(3)
C11 C9 C10 108.6(3)
C13 C12 N1 120.1(4)
C17 C12 N1 119.2(4)
C17 C12 C13 120.7(4)
C12 C13 C18 123.7(4)
C14 C13 C12 118.6(5)
C14 C13 C18 117.6(5)
C15 C14 C13 121.0(6)
C16 C15 C14 120.2(5)
C15 C16 C17 121.7(6)
C12 C17 C16 117.5(5)
C12 C17 C19 123.5(4)
C16 C17 C19 118.9(5)
C21 C20 N3 120.1(3)
C25 C20 N3 119.5(3)
C25 C20 C21 120.1(3)
C20 C21 C26 123.7(3)
C22 C21 C20 117.7(3)
C22 C21 C26 118.6(3)
C23 C22 C21 122.0(4)
C24 C23 C22 119.3(4)
C23 C24 C25 122.3(4)
C20 C25 C27 122.2(3)
C24 C25 C20 118.6(4)
C24 C25 C27 119.0(4)
N4 C28 C29 121.8(4)
C30 C29 C28 119.2(5)
C31 C30 C29 119.1(5)
C32 C31 C30 119.0(5)
N4 C32 C31 123.2(5)
F1 B1 F3 107.5(10)
F1 B1 F4 105(3)
F2 B1 F1 113.7(18)
F2 B1 F3 113(3)
F2 B1 F4 110.5(10)
F3 B1 F4 106.2(15)
F5 B2 F6 101.9(9)
F5 B2 F8 96.4(8)
F7 B2 F5 132.7(12)
F7 B2 F6 119.0(11)
F7 B2 F8 101.6(7)
F8 B2 F6 95.8(8)

loop_
_geom_bond_atom_site_label_1
_geom_bond_atom_site_label_2
_geom_bond_distance
Co1 N1 1.788(3)
Co1 N2 1.829(3)
Co1 N3 1.796(2)
Co1 N4 1.938(3)
N1 C6 1.510(5)
N1 C12 1.439(5)
N2 C1 1.344(4)
N2 C5 1.346(4)
N3 C9 1.505(4)
N3 C20 1.437(4)
N4 C28 1.351(5)
N4 C32 1.340(5)
C1 C2 1.387(5)
C1 C6 1.500(5)
C2 C3 1.376(6)
C3 C4 1.387(5)
C4 C5 1.380(5)
C5 C9 1.509(4)
C6 C7 1.541(6)
C6 C8 1.537(5)
C9 C10 1.539(5)
C9 C11 1.534(4)
C12 C13 1.403(7)
C12 C17 1.401(6)
C13 C14 1.390(6)
C13 C18 1.507(7)
C14 C15 1.364(9)
C15 C16 1.360(9)
C16 C17 1.401(7)
C17 C19 1.505(7)
C20 C21 1.412(4)
C20 C25 1.404(4)
C21 C22 1.399(5)
C21 C26 1.493(5)
C22 C23 1.369(7)
C23 C24 1.356(7)
C24 C25 1.384(6)
C25 C27 1.505(6)
C28 C29 1.380(5)
C29 C30 1.377(7)
C30 C31 1.368(8)
C31 C32 1.366(6)
F1 B1 1.34(3)
F2 B1 1.26(2)
F3 B1 1.38(3)
F4 B1 1.39(2)
F5 B2 1.397(14)
F6 B2 1.498(14)
F7 B2 1.090(14)
F8 B2 1.420(8)
